data_7221824
loop_
_publ_author_name
'Aksenov, Nicolai A.'
'Aksenov, Alexander V.'
'Nadein, Oleg N.'
'Aksenov, Dmitrii A.'
'Smirnov, Alexander N.'
'Rubin, Michael'

_publ_section_title
;
 One-pot synthesis of benzoxazoles via the metal-free ortho-C-H
 functionalization of phenols with nitroalkanes
;
_journal_name_full 'RSC Adv.'
_journal_paper_doi 10.1039/C5RA15128G
_journal_year 2015
_chemical_formula_moiety 'C10 H8 N2 O2'
_chemical_formula_sum 'C10 H8 N2 O2'
_chemical_formula_weight 188.18
_chemical_melting_point 402.5(15)
_chemical_name_systematic '2,6-Dimethylbenzo[1,2-d:5,4-d']bis(oxazole) '
_space_group_IT_number 14
_symmetry_cell_setting monoclinic
_symmetry_space_group_name_Hall '-P 2yn'
_symmetry_space_group_name_H-M 'P 1 21/n 1'
_atom_sites_solution_hydrogens geom
_atom_sites_solution_primary direct
_atom_sites_solution_secondary difmap
_audit_creation_method SHELXL-97
_audit_update_record
;
2015-07-25 deposited with the CCDC.
2015-08-17 downloaded from the CCDC.
;
_cell_angle_alpha 90.00
_cell_angle_beta 94.664(3)
_cell_angle_gamma 90.00
_cell_formula_units_Z 2
_cell_length_a 3.83460(10)
_cell_length_b 8.0536(3)
_cell_length_c 13.7021(5)
_cell_measurement_reflns_used 936
_cell_measurement_temperature 100.01(10)
_cell_measurement_theta_max 73.7160
_cell_measurement_theta_min 6.3630
_cell_volume 421.75(2)
_computing_cell_refinement
;
CrysAlisPro, Agilent Technologies,
Version 1.171.37.35g (release 09-12-2014 CrysAlis171 .NET)
(compiled Dec  9 2014,15:38:47)
;
_computing_data_collection
;
CrysAlisPro, Agilent Technologies,
Version 1.171.37.35g (release 09-12-2014 CrysAlis171 .NET)
(compiled Dec  9 2014,15:38:47)
;
_computing_data_reduction
;
CrysAlisPro, Agilent Technologies,
Version 1.171.37.35g (release 09-12-2014 CrysAlis171 .NET)
(compiled Dec  9 2014,15:38:47)
;
_computing_structure_refinement 'SHELXL-97 (Sheldrick, 2008)'
_computing_structure_solution 'SHELXS-97 (Sheldrick, 2008)'
_diffrn_ambient_temperature 100.01(10)
_diffrn_measured_fraction_theta_full 0.995
_diffrn_measured_fraction_theta_max 0.964
_diffrn_measurement_device_type 'SuperNova, Dual, Cu at zero, AtlasS2'
_diffrn_measurement_method '\w scans'
_diffrn_radiation_monochromator mirror
_diffrn_radiation_source 'sealed X-ray tube'
_diffrn_radiation_type CuK\a
_diffrn_radiation_wavelength 1.54184
_diffrn_reflns_av_R_equivalents 0.0148
_diffrn_reflns_av_sigmaI/netI 0.0203
_diffrn_reflns_limit_h_max 4
_diffrn_reflns_limit_h_min -2
_diffrn_reflns_limit_k_max 9
_diffrn_reflns_limit_k_min -9
_diffrn_reflns_limit_l_max 16
_diffrn_reflns_limit_l_min -16
_diffrn_reflns_number 1371
_diffrn_reflns_theta_full 68.00
_diffrn_reflns_theta_max 73.85
_diffrn_reflns_theta_min 6.38
_exptl_absorpt_coefficient_mu 0.881
_exptl_absorpt_correction_T_max 1.00000
_exptl_absorpt_correction_T_min 0.65049
_exptl_absorpt_correction_type multi-scan
_exptl_absorpt_process_details
;
CrysAlisPro, Agilent Technologies,
Version 1.171.37.35g (release 09-12-2014 CrysAlis171 .NET)
(compiled Dec  9 2014,15:38:47)
Empirical absorption correction using spherical harmonics,
 implemented in SCALE3 ABSPACK scaling algorithm.
;
_exptl_crystal_colour colorless
_exptl_crystal_density_diffrn 1.482
_exptl_crystal_density_method 'not measured'
_exptl_crystal_description prizm
_exptl_crystal_F_000 196
_exptl_crystal_recrystallization_method 'Re-crystallisation from solvent: hexane'
_exptl_crystal_size_max 0.309
_exptl_crystal_size_mid 0.092
_exptl_crystal_size_min 0.072
_refine_diff_density_max 0.257
_refine_diff_density_min -0.168
_refine_diff_density_rms 0.042
_refine_ls_extinction_coef 0.013(2)
_refine_ls_extinction_expression Fc^*^=kFc[1+0.001xFc^2^\l^3^/sin(2\q)]^-1/4^
_refine_ls_extinction_method SHELXL
_refine_ls_goodness_of_fit_ref 1.064
_refine_ls_hydrogen_treatment constr
_refine_ls_matrix_type full
_refine_ls_number_parameters 84
_refine_ls_number_reflns 820
_refine_ls_number_restraints 28
_refine_ls_restrained_S_all 1.053
_refine_ls_R_factor_all 0.0371
_refine_ls_R_factor_gt 0.0338
_refine_ls_shift/su_max 0.011
_refine_ls_shift/su_mean 0.002
_refine_ls_structure_factor_coef Fsqd
_refine_ls_weighting_details 'calc w=1/[\s^2^(Fo^2^)+(0.0547P)^2^+0.1194P] where P=(Fo^2^+2Fc^2^)/3'
_refine_ls_weighting_scheme calc
_refine_ls_wR_factor_gt 0.0900
_refine_ls_wR_factor_ref 0.0952
_reflns_number_gt 759
_reflns_number_total 820
_reflns_threshold_expression >2\s(I)
_cod_data_source_file c5ra15128g3.cif
_cod_data_source_block an_222_bis_benzoxazole_meme
_cod_depositor_comments
;
The following automatic conversions were performed:

'_chemical_melting_point' value '401-404' was changed to '402.5(15)'
- the average value was taken and precision was estimated.

Automatic conversion script
Id: cif_fix_values 3271 2015-04-21 07:52:19Z andrius 
;
_cod_original_sg_symbol_H-M 'P 21/n'
_cod_database_code 7221824

loop_
_symmetry_equiv_pos_as_xyz
'x, y, z'
'-x+1/2, y+1/2, -z+1/2'
'-x, -y, -z'
'x-1/2, -y-1/2, z-1/2'

loop_
_atom_site_label
_atom_site_type_symbol
_atom_site_fract_x
_atom_site_fract_y
_atom_site_fract_z
_atom_site_U_iso_or_equiv
_atom_site_adp_type
_atom_site_occupancy
_atom_site_symmetry_multiplicity
_atom_site_calc_flag
_atom_site_refinement_flags
_atom_site_disorder_assembly
_atom_site_disorder_group
N1 N 0.048(4) 0.724(2) 0.6565(11) 0.023(2) Uani 0.50 1 d PDU A 1
O1 O -0.233(3) 0.8091(16) 0.5150(6) 0.0151(15) Uani 0.50 1 d PDU A 1
O1A O 0.042(3) 0.7036(18) 0.6521(8) 0.022(2) Uani 0.50 1 d PDU A 2
N1A N -0.225(5) 0.828(2) 0.5212(10) 0.026(3) Uani 0.50 1 d PDU A 2
C1 C -0.1875(3) 0.99819(17) 0.66131(9) 0.0243(3) Uani 1 1 d . A .
H1A H -0.3275 1.0701 0.6181 0.036 Uiso 1 1 calc R . .
H1B H 0.0314 1.0513 0.6806 0.036 Uiso 1 1 calc R . .
H1C H -0.3090 0.9753 0.7184 0.036 Uiso 1 1 calc R . .
C2 C -0.1222(3) 0.84193(16) 0.61059(10) 0.0241(4) Uani 1 1 d D . .
C3 C 0.0443(3) 0.59172(16) 0.58300(10) 0.0218(3) Uani 1 1 d D . .
C4 C -0.1272(3) 0.65599(16) 0.49728(9) 0.0204(3) Uani 1 1 d D A .
C5 C -0.1788(3) 0.56821(16) 0.41032(9) 0.0226(3) Uani 1 1 d . . .
H5 H -0.2918 0.6119 0.3534 0.027 Uiso 1 1 calc R A .

loop_
_atom_site_aniso_label
_atom_site_aniso_U_11
_atom_site_aniso_U_22
_atom_site_aniso_U_33
_atom_site_aniso_U_23
_atom_site_aniso_U_13
_atom_site_aniso_U_12
N1 0.020(3) 0.019(4) 0.030(3) -0.003(2) 0.009(2) -0.0011(18)
O1 0.016(2) 0.018(4) 0.0116(19) 0.0010(17) -0.0028(14) -0.002(2)
O1A 0.019(2) 0.019(3) 0.027(3) 0.012(3) -0.0009(19) 0.006(2)
N1A 0.031(5) 0.010(2) 0.039(5) -0.003(2) 0.013(3) 0.008(2)
C1 0.0210(6) 0.0320(8) 0.0197(6) -0.0015(5) 0.0010(5) 0.0021(5)
C2 0.0182(6) 0.0218(7) 0.0336(8) 0.0070(6) 0.0098(5) 0.0017(5)
C3 0.0157(6) 0.0221(7) 0.0283(7) 0.0057(5) 0.0060(5) 0.0006(5)
C4 0.0162(6) 0.0175(7) 0.0281(7) 0.0047(5) 0.0066(5) 0.0017(4)
C5 0.0187(6) 0.0246(7) 0.0245(6) 0.0076(5) 0.0009(5) 0.0034(5)

loop_
_atom_type_symbol
_atom_type_description
_atom_type_scat_dispersion_real
_atom_type_scat_dispersion_imag
_atom_type_scat_source
C C 0.0181 0.0091 'International Tables Vol C Tables 4.2.6.8 and 6.1.1.4'
H H 0.0000 0.0000 'International Tables Vol C Tables 4.2.6.8 and 6.1.1.4'
N N 0.0311 0.0180 'International Tables Vol C Tables 4.2.6.8 and 6.1.1.4'
O O 0.0492 0.0322 'International Tables Vol C Tables 4.2.6.8 and 6.1.1.4'

loop_
_geom_angle_atom_site_label_1
_geom_angle_atom_site_label_2
_geom_angle_atom_site_label_3
_geom_angle
_geom_angle_site_symmetry_1
_geom_angle_site_symmetry_3
C2 N1 C3 103.0(10) . .
C4 O1 C2 106.2(6) . .
C3 O1A C2 106.7(7) . .
C2 N1A C4 103.7(9) . .
C2 C1 H1A 109.5 . .
C2 C1 H1B 109.5 . .
H1A C1 H1B 109.5 . .
C2 C1 H1C 109.5 . .
H1A C1 H1C 109.5 . .
H1B C1 H1C 109.5 . .
N1A C2 N1 120.8(14) . .
N1 C2 O1 115.5(7) . .
N1A C2 O1A 115.0(6) . .
O1 C2 O1A 109.5(9) . .
N1A C2 C1 119.1(8) . .
N1 C2 C1 120.0(8) . .
O1 C2 C1 124.5(5) . .
O1A C2 C1 125.9(6) . .
O1A C3 C5 128.0(4) . 3_566
O1A C3 C4 108.8(4) . .
C5 C3 C4 123.09(13) 3_566 .
C5 C3 N1 130.3(5) 3_566 .
C4 C3 N1 106.6(5) . .
O1 C4 C5 127.4(4) . .
O1 C4 C3 108.7(4) . .
C5 C4 C3 123.92(12) . .
C5 C4 N1A 130.3(5) . .
C3 C4 N1A 105.7(5) . .
C4 C5 C3 112.99(12) . 3_566
C4 C5 H5 123.5 . .
C3 C5 H5 123.5 3_566 .

loop_
_geom_bond_atom_site_label_1
_geom_bond_atom_site_label_2
_geom_bond_distance
_geom_bond_site_symmetry_2
N1 C2 1.288(14) .
N1 C3 1.464(18) .
O1 C4 1.327(13) .
O1 C2 1.369(9) .
O1A C3 1.307(14) .
O1A C2 1.380(11) .
N1A C2 1.262(13) .
N1A C4 1.476(17) .
C1 C2 1.4689(19) .
C1 H1A 0.9600 .
C1 H1B 0.9600 .
C1 H1C 0.9600 .
C3 C5 1.3876(18) 3_566
C3 C4 1.3980(18) .
C4 C5 1.3858(19) .
C5 C3 1.3876(18) 3_566
C5 H5 0.9300 .

loop_
_geom_torsion_atom_site_label_1
_geom_torsion_atom_site_label_2
_geom_torsion_atom_site_label_3
_geom_torsion_atom_site_label_4
_geom_torsion
_geom_torsion_site_symmetry_1
_geom_torsion_site_symmetry_4
C4 N1A C2 N1 4.2(18) . .
C4 N1A C2 O1 -19(12) . .
C4 N1A C2 O1A 1.2(15) . .
C4 N1A C2 C1 -178.0(5) . .
C3 N1 C2 N1A -4.2(18) . .
C3 N1 C2 O1 -1.6(14) . .
C3 N1 C2 O1A 21(11) . .
C3 N1 C2 C1 178.0(5) . .
C4 O1 C2 N1A 158(14) . .
C4 O1 C2 N1 0.4(13) . .
C4 O1 C2 O1A -2.2(12) . .
C4 O1 C2 C1 -179.2(4) . .
C3 O1A C2 N1A 0.2(15) . .
C3 O1A C2 N1 -156(12) . .
C3 O1A C2 O1 2.4(12) . .
C3 O1A C2 C1 179.4(4) . .
C2 O1A C3 C5 -179.5(4) . 3_566
C2 O1A C3 C4 -1.6(10) . .
C2 O1A C3 N1 45(19) . .
C2 N1 C3 O1A -132(21) . .
C2 N1 C3 C5 -178.2(4) . 3_566
C2 N1 C3 C4 2.2(12) . .
C2 O1 C4 C5 179.9(3) . .
C2 O1 C4 C3 1.2(9) . .
C2 O1 C4 N1A -32(19) . .
O1A C3 C4 O1 0.3(9) . .
C5 C3 C4 O1 178.3(6) 3_566 .
N1 C3 C4 O1 -2.1(10) . .
O1A C3 C4 C5 -178.5(7) . .
C5 C3 C4 C5 -0.5(2) 3_566 .
N1 C3 C4 C5 179.1(7) . .
O1A C3 C4 N1A 2.3(11) . .
C5 C3 C4 N1A -179.7(8) 3_566 .
N1 C3 C4 N1A -0.1(10) . .
C2 N1A C4 O1 145(20) . .
C2 N1A C4 C5 178.8(5) . .
C2 N1A C4 C3 -2.1(13) . .
O1 C4 C5 C3 -178.1(7) . 3_566
C3 C4 C5 C3 0.45(19) . 3_566
N1A C4 C5 C3 179.5(10) . 3_566
